data_2243425
loop_
_publ_author_name
'Chi, Nguyen Thi Thanh'
'Thong, Pham Van'
'Van Meervelt, Luc'

_publ_section_title
;
 Crystal structures of three platinacyclic complexes bearing isopropyl
 eugenoxyacetate and pyridine derivatives
;
_journal_coeditor_code MW2159
_journal_issue 7
_journal_name_full 'Acta Crystallographica Section E'
_journal_page_first 1012
_journal_page_last 1017
_journal_paper_doi 10.1107/S2056989020006957
_journal_volume 76
_journal_year 2020
_chemical_formula_iupac '[Pt (C15 H19 O4) Cl (C5 H5 N)]'
_chemical_formula_moiety 'C20 H24 Cl N O4 Pt'
_chemical_formula_sum 'C20 H24 Cl N O4 Pt'
_chemical_formula_weight 572.94
_chemical_name_systematic
(\h^2^-2-Allyl-4-methoxy-5-{[(propan-2-yloxy)carbonyl]methoxy}phenyl-\k<i>C</i>^1^)chlorido(pyridine-\k<i>N</i>)platinum(II)
_space_group_crystal_system triclinic
_space_group_IT_number 2
_space_group_name_Hall '-P 1'
_space_group_name_H-M_alt 'P -1'
_atom_sites_solution_hydrogens geom
_atom_sites_solution_primary heavy
_audit_creation_method
;
Olex2 1.3
(compiled 2019.11.21 svn.r41b79517 for OlexSys, GUI svn.r6003)
;
_cell_angle_alpha 90.534(4)
_cell_angle_beta 104.376(4)
_cell_angle_gamma 101.135(3)
_cell_formula_units_Z 2
_cell_length_a 8.3146(3)
_cell_length_b 8.6714(4)
_cell_length_c 14.5827(6)
_cell_measurement_reflns_used 12348
_cell_measurement_temperature 100.0
_cell_measurement_theta_max 28.9680
_cell_measurement_theta_min 3.2410
_cell_volume 997.49(7)
_computing_cell_refinement
;
CrysAlisPro (Rigaku OD, 2018)
;
_computing_data_collection
;
CrysAlisPro (Rigaku OD, 2018)
;
_computing_data_reduction
;
CrysAlisPro (Rigaku OD, 2018)
;
_computing_molecular_graphics
;
<i>OLEX2</i> (Dolomanov <i>et al.</i>,  2009)
;
_computing_publication_material
;
<i>OLEX2</i> (Dolomanov <i>et al.</i>,  2009)
;
_computing_structure_refinement
;
ShelXL (Sheldrick, 2015)
;
_computing_structure_solution
;
ShelXS (Sheldrick, 2008)
;
_diffrn_ambient_temperature 100.0
_diffrn_detector_area_resol_mean 15.9631
_diffrn_measured_fraction_theta_full 0.999
_diffrn_measured_fraction_theta_max 0.999
_diffrn_measurement_device_type
;
Rigaku Oxford Diffraction SuperNova, Single source at offset/far, Eos
;
_diffrn_measurement_method '\w scans'
_diffrn_radiation_monochromator mirror
_diffrn_radiation_type MoK\a
_diffrn_radiation_wavelength 0.71073
_diffrn_reflns_av_R_equivalents 0.0395
_diffrn_reflns_av_unetI/netI 0.0342
_diffrn_reflns_limit_h_max 10
_diffrn_reflns_limit_h_min -10
_diffrn_reflns_limit_k_max 10
_diffrn_reflns_limit_k_min -10
_diffrn_reflns_limit_l_max 18
_diffrn_reflns_limit_l_min -18
_diffrn_reflns_number 17455
_diffrn_reflns_theta_full 25.000
_diffrn_reflns_theta_max 26.372
_diffrn_reflns_theta_min 2.724
_diffrn_source 'SuperNova (Mo) X-ray Source'
_exptl_absorpt_coefficient_mu 7.193
_exptl_absorpt_correction_T_max 1.00000
_exptl_absorpt_correction_T_min 0.71711
_exptl_absorpt_correction_type multi-scan
_exptl_absorpt_process_details
;
CrysAlisPro (Rigaku OD, 2018)
;
_exptl_crystal_colour 'clear colourless'
_exptl_crystal_density_diffrn 1.908
_exptl_crystal_description needle
_exptl_crystal_F_000 556
_exptl_crystal_size_max 0.25
_exptl_crystal_size_mid 0.2
_exptl_crystal_size_min 0.15
_refine_diff_density_max 0.527
_refine_diff_density_min -0.683
_refine_ls_extinction_method none
_refine_ls_goodness_of_fit_ref 1.054
_refine_ls_hydrogen_treatment constr
_refine_ls_matrix_type full
_refine_ls_number_parameters 247
_refine_ls_number_reflns 4084
_refine_ls_number_restraints 0
_refine_ls_restrained_S_all 1.054
_refine_ls_R_factor_all 0.0201
_refine_ls_R_factor_gt 0.0183
_refine_ls_shift/su_max 0.001
_refine_ls_shift/su_mean 0.000
_refine_ls_structure_factor_coef Fsqd
_refine_ls_weighting_details 'w=1/[\s^2^(Fo^2^)+(0.0133P)^2^+0.0785P] where P=(Fo^2^+2Fc^2^)/3'
_refine_ls_weighting_scheme calc
_refine_ls_wR_factor_gt 0.0386
_refine_ls_wR_factor_ref 0.0395
_reflns_number_gt 3881
_reflns_number_total 4084
_reflns_threshold_expression 'I > 2\s(I)'
_cod_data_source_file mw2159sup1.cif
_cod_data_source_block I
_cod_database_code 2243425
_shelx_space_group_comment
;
The symmetry employed for this shelxl refinement is uniquely defined
by the following loop, which should always be used as a source of
symmetry information in preference to the above space-group names.
They are only intended as comments.
;

loop_
_space_group_symop_operation_xyz
'x, y, z'
'-x, -y, -z'

loop_
_atom_site_type_symbol
_atom_site_label
_atom_site_fract_x
_atom_site_fract_y
_atom_site_fract_z
_atom_site_U_iso_or_equiv
_atom_site_adp_type
_atom_site_calc_flag
_atom_site_occupancy
_atom_site_disorder_assembly
_atom_site_disorder_group
Pt Pt1 0.99983(2) 0.56342(2) 0.66724(2) 0.00936(4) Uani d 1 . .
C C2 0.9123(4) 0.3610(3) 0.7197(2) 0.0114(6) Uani d 1 . .
C C3 0.7406(3) 0.2958(3) 0.6843(2) 0.0112(6) Uani d 1 . .
C C4 0.6695(4) 0.1536(3) 0.7156(2) 0.0118(6) Uani d 1 . .
H H4 0.552907 0.109068 0.689752 0.014 Uiso calc 1 . .
C C5 0.7671(4) 0.0764(3) 0.7842(2) 0.0109(6) Uani d 1 . .
C C6 0.9385(3) 0.1462(3) 0.8242(2) 0.0107(6) Uani d 1 . .
C C7 1.0104(4) 0.2848(3) 0.79078(19) 0.0111(6) Uani d 1 . .
H H7 1.127197 0.328942 0.816169 0.013 Uiso calc 1 . .
C C8 0.6398(4) 0.3846(3) 0.6098(2) 0.0159(7) Uani d 1 . .
H H8A 0.527756 0.383967 0.622071 0.019 Uiso calc 1 . .
H H8B 0.621058 0.332488 0.546305 0.019 Uiso calc 1 . .
C C9 0.7352(3) 0.5535(3) 0.6122(2) 0.0165(7) Uani d 1 . .
H H9 0.755404 0.595040 0.555064 0.020 Uiso calc 1 . .
C C10 0.7937(4) 0.6486(4) 0.6956(2) 0.0211(7) Uani d 1 . .
H H10A 0.774433 0.608533 0.753176 0.025 Uiso calc 1 . .
H H10B 0.853053 0.753727 0.695070 0.025 Uiso calc 1 . .
O O11 0.7105(2) -0.0634(2) 0.81928(13) 0.0131(4) Uani d 1 . .
C C12 0.5418(3) -0.1455(3) 0.7741(2) 0.0149(7) Uani d 1 . .
H H12A 0.530511 -0.162299 0.706052 0.022 Uiso calc 1 . .
H H12B 0.460286 -0.082864 0.783549 0.022 Uiso calc 1 . .
H H12C 0.519246 -0.247470 0.801796 0.022 Uiso calc 1 . .
O O13 1.0221(2) 0.0671(2) 0.89596(14) 0.0170(5) Uani d 1 . .
C C14 1.1676(4) 0.1557(4) 0.9612(2) 0.0159(7) Uani d 1 . .
H H14A 1.180615 0.108580 1.023559 0.019 Uiso calc 1 . .
H H14B 1.151072 0.264493 0.969509 0.019 Uiso calc 1 . .
C C15 1.3272(4) 0.1608(3) 0.9288(2) 0.0127(6) Uani d 1 . .
O O16 1.3354(3) 0.0981(2) 0.85702(14) 0.0194(5) Uani d 1 . .
O O17 1.4603(2) 0.2461(2) 0.99284(14) 0.0159(5) Uani d 1 . .
C C18 1.6258(4) 0.2675(4) 0.9695(2) 0.0175(7) Uani d 1 . .
H H18 1.635179 0.168389 0.937456 0.021 Uiso calc 1 . .
C C19 1.7574(4) 0.2994(4) 1.0648(2) 0.0248(8) Uani d 1 . .
H H19A 1.743163 0.392815 1.097858 0.037 Uiso calc 1 . .
H H19B 1.871372 0.317564 1.054367 0.037 Uiso calc 1 . .
H H19C 1.742192 0.208415 1.103366 0.037 Uiso calc 1 . .
C C20 1.6394(4) 0.4002(4) 0.9044(2) 0.0204(7) Uani d 1 . .
H H20A 1.549167 0.373773 0.845589 0.031 Uiso calc 1 . .
H H20B 1.749964 0.416659 0.889566 0.031 Uiso calc 1 . .
H H20C 1.627884 0.496738 0.935450 0.031 Uiso calc 1 . .
Cl Cl21 1.25878(9) 0.49780(8) 0.67051(5) 0.01618(16) Uani d 1 . .
N N22 1.0890(3) 0.7834(3) 0.61344(17) 0.0113(5) Uani d 1 . .
C C23 1.1235(4) 0.9189(3) 0.6672(2) 0.0140(6) Uani d 1 . .
H H23 1.099025 0.916392 0.727521 0.017 Uiso calc 1 . .
C C24 1.1935(4) 1.0613(3) 0.6375(2) 0.0157(7) Uani d 1 . .
H H24 1.216748 1.155279 0.676646 0.019 Uiso calc 1 . .
C C25 1.2290(4) 1.0645(4) 0.5497(2) 0.0168(7) Uani d 1 . .
H H25 1.277421 1.160967 0.527790 0.020 Uiso calc 1 . .
C C26 1.1935(4) 0.9263(4) 0.4941(2) 0.0169(7) Uani d 1 . .
H H26 1.216671 0.926321 0.433546 0.020 Uiso calc 1 . .
C C27 1.1239(4) 0.7885(3) 0.5282(2) 0.0136(6) Uani d 1 . .
H H27 1.099668 0.693346 0.490065 0.016 Uiso calc 1 . .

loop_
_atom_site_aniso_label
_atom_site_aniso_U_11
_atom_site_aniso_U_22
_atom_site_aniso_U_33
_atom_site_aniso_U_12
_atom_site_aniso_U_13
_atom_site_aniso_U_23
Pt1 0.00967(6) 0.00807(6) 0.01093(7) 0.00194(4) 0.00356(5) 0.00123(4)
C2 0.0130(15) 0.0100(14) 0.0118(15) 0.0020(11) 0.0044(12) -0.0017(12)
C3 0.0122(14) 0.0114(14) 0.0104(14) 0.0028(11) 0.0035(12) -0.0017(12)
C4 0.0105(14) 0.0130(15) 0.0113(15) 0.0007(11) 0.0031(12) -0.0014(12)
C5 0.0160(15) 0.0102(14) 0.0092(14) 0.0018(11) 0.0088(12) 0.0000(12)
C6 0.0103(14) 0.0106(14) 0.0105(14) 0.0038(11) 0.0002(12) 0.0004(12)
C7 0.0092(14) 0.0132(15) 0.0110(15) 0.0014(11) 0.0036(12) 0.0003(12)
C8 0.0119(15) 0.0150(16) 0.0212(17) 0.0039(12) 0.0041(13) 0.0050(13)
C9 0.0084(14) 0.0181(16) 0.0261(18) 0.0068(12) 0.0070(13) 0.0089(14)
C10 0.0184(17) 0.0163(16) 0.034(2) 0.0053(13) 0.0153(15) 0.0048(15)
O11 0.0121(10) 0.0111(10) 0.0122(10) -0.0033(8) 0.0003(8) 0.0022(8)
C12 0.0095(14) 0.0149(15) 0.0175(16) -0.0030(12) 0.0021(12) 0.0005(13)
O13 0.0117(11) 0.0160(11) 0.0168(11) -0.0030(8) -0.0040(9) 0.0072(9)
C14 0.0125(15) 0.0213(17) 0.0104(15) -0.0008(13) -0.0003(12) 0.0051(13)
C15 0.0132(15) 0.0096(14) 0.0140(15) 0.0023(11) 0.0012(12) 0.0037(12)
O16 0.0184(12) 0.0210(12) 0.0160(11) 0.0036(9) -0.0004(9) -0.0072(10)
O17 0.0106(10) 0.0203(11) 0.0137(11) -0.0026(8) 0.0019(9) -0.0044(9)
C18 0.0124(15) 0.0224(17) 0.0183(16) 0.0009(13) 0.0073(13) -0.0015(14)
C19 0.0159(17) 0.032(2) 0.0223(18) -0.0008(14) 0.0018(14) 0.0025(16)
C20 0.0222(17) 0.0204(17) 0.0188(17) -0.0016(13) 0.0100(14) -0.0001(14)
Cl21 0.0109(3) 0.0124(4) 0.0265(4) 0.0028(3) 0.0067(3) 0.0034(3)
N22 0.0079(12) 0.0111(12) 0.0140(13) 0.0013(9) 0.0013(10) 0.0014(10)
C23 0.0136(15) 0.0151(15) 0.0126(15) 0.0052(12) 0.0001(12) 0.0017(13)
C24 0.0147(15) 0.0122(15) 0.0189(16) 0.0020(12) 0.0027(13) -0.0023(13)
C25 0.0129(15) 0.0138(15) 0.0215(17) 0.0011(12) 0.0011(13) 0.0056(13)
C26 0.0190(16) 0.0212(17) 0.0131(15) 0.0057(13) 0.0075(13) 0.0044(13)
C27 0.0121(15) 0.0149(15) 0.0142(15) 0.0046(12) 0.0024(12) 0.0012(13)

loop_
_atom_type_symbol
_atom_type_description
_atom_type_scat_dispersion_real
_atom_type_scat_dispersion_imag
_atom_type_scat_source
C C 0.0033 0.0016 'International Tables Vol C Tables 4.2.6.8 and 6.1.1.4'
H H 0.0000 0.0000 'International Tables Vol C Tables 4.2.6.8 and 6.1.1.4'
Cl Cl 0.1484 0.1585 'International Tables Vol C Tables 4.2.6.8 and 6.1.1.4'
N N 0.0061 0.0033 'International Tables Vol C Tables 4.2.6.8 and 6.1.1.4'
O O 0.0106 0.0060 'International Tables Vol C Tables 4.2.6.8 and 6.1.1.4'
Pt Pt -1.7033 8.3905 'International Tables Vol C Tables 4.2.6.8 and 6.1.1.4'

loop_
_geom_angle_atom_site_label_1
_geom_angle_atom_site_label_2
_geom_angle_atom_site_label_3
_geom_angle_site_symmetry_1
_geom_angle_site_symmetry_3
_geom_angle
_geom_angle_publ_flag
C2 Pt1 C9 . . 81.36(12) ?
C2 Pt1 C10 . . 87.41(12) ?
C2 Pt1 Cl21 . . 93.43(9) ?
C2 Pt1 N22 . . 178.21(10) ?
C9 Pt1 Cl21 . . 154.99(9) ?
C9 Pt1 N22 . . 97.67(10) ?
C10 Pt1 C9 . . 38.16(12) ?
C10 Pt1 Cl21 . . 166.72(9) ?
C10 Pt1 N22 . . 90.90(11) ?
N22 Pt1 Cl21 . . 88.08(7) ?
C3 C2 Pt1 . . 116.6(2) ?
C3 C2 C7 . . 118.8(3) ?
C7 C2 Pt1 . . 124.6(2) ?
C2 C3 C8 . . 116.7(3) ?
C4 C3 C2 . . 120.5(3) ?
C4 C3 C8 . . 122.8(2) ?
C3 C4 H4 . . 119.6 ?
C5 C4 C3 . . 120.7(3) ?
C5 C4 H4 . . 119.6 ?
C4 C5 C6 . . 119.1(3) ?
O11 C5 C4 . . 125.5(3) ?
O11 C5 C6 . . 115.5(3) ?
C7 C6 C5 . . 120.0(3) ?
O13 C6 C5 . . 115.1(2) ?
O13 C6 C7 . . 124.9(2) ?
C2 C7 H7 . . 119.6 ?
C6 C7 C2 . . 120.7(3) ?
C6 C7 H7 . . 119.6 ?
C3 C8 H8A . . 109.7 ?
C3 C8 H8B . . 109.7 ?
C3 C8 C9 . . 109.8(2) ?
H8A C8 H8B . . 108.2 ?
C9 C8 H8A . . 109.7 ?
C9 C8 H8B . . 109.7 ?
Pt1 C9 H9 . . 90.2 ?
C8 C9 Pt1 . . 109.4(2) ?
C8 C9 H9 . . 119.1 ?
C10 C9 Pt1 . . 70.44(17) ?
C10 C9 C8 . . 121.7(3) ?
C10 C9 H9 . . 119.1 ?
Pt1 C10 H10A . . 108.6 ?
Pt1 C10 H10B . . 90.0 ?
C9 C10 Pt1 . . 71.40(18) ?
C9 C10 H10A . . 120.0 ?
C9 C10 H10B . . 120.0 ?
H10A C10 H10B . . 120.0 ?
C5 O11 C12 . . 117.1(2) ?
O11 C12 H12A . . 109.5 ?
O11 C12 H12B . . 109.5 ?
O11 C12 H12C . . 109.5 ?
H12A C12 H12B . . 109.5 ?
H12A C12 H12C . . 109.5 ?
H12B C12 H12C . . 109.5 ?
C6 O13 C14 . . 117.1(2) ?
O13 C14 H14A . . 109.1 ?
O13 C14 H14B . . 109.1 ?
O13 C14 C15 . . 112.3(2) ?
H14A C14 H14B . . 107.9 ?
C15 C14 H14A . . 109.1 ?
C15 C14 H14B . . 109.1 ?
O16 C15 C14 . . 125.5(3) ?
O16 C15 O17 . . 124.6(3) ?
O17 C15 C14 . . 109.8(2) ?
C15 O17 C18 . . 116.4(2) ?
O17 C18 H18 . . 109.6 ?
O17 C18 C19 . . 105.1(2) ?
O17 C18 C20 . . 109.0(3) ?
C19 C18 H18 . . 109.6 ?
C20 C18 H18 . . 109.6 ?
C20 C18 C19 . . 113.7(3) ?
C18 C19 H19A . . 109.5 ?
C18 C19 H19B . . 109.5 ?
C18 C19 H19C . . 109.5 ?
H19A C19 H19B . . 109.5 ?
H19A C19 H19C . . 109.5 ?
H19B C19 H19C . . 109.5 ?
C18 C20 H20A . . 109.5 ?
C18 C20 H20B . . 109.5 ?
C18 C20 H20C . . 109.5 ?
H20A C20 H20B . . 109.5 ?
H20A C20 H20C . . 109.5 ?
H20B C20 H20C . . 109.5 ?
C23 N22 Pt1 . . 120.7(2) ?
C27 N22 Pt1 . . 120.71(19) ?
C27 N22 C23 . . 118.4(2) ?
N22 C23 H23 . . 118.9 ?
N22 C23 C24 . . 122.1(3) ?
C24 C23 H23 . . 118.9 ?
C23 C24 H24 . . 120.6 ?
C23 C24 C25 . . 118.7(3) ?
C25 C24 H24 . . 120.6 ?
C24 C25 H25 . . 120.3 ?
C26 C25 C24 . . 119.4(3) ?
C26 C25 H25 . . 120.3 ?
C25 C26 H26 . . 120.6 ?
C27 C26 C25 . . 118.8(3) ?
C27 C26 H26 . . 120.6 ?
N22 C27 C26 . . 122.5(3) ?
N22 C27 H27 . . 118.7 ?
C26 C27 H27 . . 118.7 ?

loop_
_geom_bond_atom_site_label_1
_geom_bond_atom_site_label_2
_geom_bond_site_symmetry_2
_geom_bond_distance
_geom_bond_publ_flag
Pt1 C2 . 2.001(3) ?
Pt1 C9 . 2.131(3) ?
Pt1 C10 . 2.118(3) ?
Pt1 Cl21 . 2.3205(7) ?
Pt1 N22 . 2.139(2) ?
C2 C3 . 1.393(4) ?
C2 C7 . 1.407(4) ?
C3 C4 . 1.393(4) ?
C3 C8 . 1.513(4) ?
C4 H4 . 0.9500 ?
C4 C5 . 1.388(4) ?
C5 C6 . 1.409(4) ?
C5 O11 . 1.365(3) ?
C6 C7 . 1.384(4) ?
C6 O13 . 1.373(3) ?
C7 H7 . 0.9500 ?
C8 H8A . 0.9900 ?
C8 H8B . 0.9900 ?
C8 C9 . 1.520(4) ?
C9 H9 . 0.9500 ?
C9 C10 . 1.389(4) ?
C10 H10A . 0.9500 ?
C10 H10B . 0.9500 ?
O11 C12 . 1.434(3) ?
C12 H12A . 0.9800 ?
C12 H12B . 0.9800 ?
C12 H12C . 0.9800 ?
O13 C14 . 1.419(3) ?
C14 H14A . 0.9900 ?
C14 H14B . 0.9900 ?
C14 C15 . 1.509(4) ?
C15 O16 . 1.198(3) ?
C15 O17 . 1.342(3) ?
O17 C18 . 1.476(3) ?
C18 H18 . 1.0000 ?
C18 C19 . 1.525(4) ?
C18 C20 . 1.505(4) ?
C19 H19A . 0.9800 ?
C19 H19B . 0.9800 ?
C19 H19C . 0.9800 ?
C20 H20A . 0.9800 ?
C20 H20B . 0.9800 ?
C20 H20C . 0.9800 ?
N22 C23 . 1.349(4) ?
N22 C27 . 1.344(4) ?
C23 H23 . 0.9500 ?
C23 C24 . 1.381(4) ?
C24 H24 . 0.9500 ?
C24 C25 . 1.383(4) ?
C25 H25 . 0.9500 ?
C25 C26 . 1.380(4) ?
C26 H26 . 0.9500 ?
C26 C27 . 1.378(4) ?
C27 H27 . 0.9500 ?

loop_
_geom_hbond_atom_site_label_D
_geom_hbond_atom_site_label_H
_geom_hbond_atom_site_label_A
_geom_hbond_site_symmetry_D
_geom_hbond_site_symmetry_H
_geom_hbond_site_symmetry_A
_geom_hbond_distance_DH
_geom_hbond_distance_HA
_geom_hbond_distance_DA
_geom_hbond_angle_DHA
_geom_hbond_publ_flag
C12 H12B O16 1_555 1_555 1_455 0.98 2.42 3.354(3) 160 y
C14 H14A O11 1_555 1_555 2_757 0.99 2.31 3.266(3) 161 y
C14 H14A O13 1_555 1_555 2_757 0.99 2.56 3.330(4) 134 y
C20 H20B Cg5 1_555 1_555 1_655 0.98 2.93 3.586(3) 125 y
C26 H26 Cg5 1_555 1_555 2_766 0.95 2.88 3.736(3) 150 y

loop_
_geom_torsion_atom_site_label_1
_geom_torsion_atom_site_label_2
_geom_torsion_atom_site_label_3
_geom_torsion_atom_site_label_4
_geom_torsion_site_symmetry_1
_geom_torsion_site_symmetry_2
_geom_torsion_site_symmetry_3
_geom_torsion_site_symmetry_4
_geom_torsion
_geom_torsion_publ_flag
Pt1 C2 C3 C4 . . . . 178.9(2) ?
Pt1 C2 C3 C8 . . . . 0.3(3) ?
Pt1 C2 C7 C6 . . . . 178.8(2) ?
Pt1 N22 C23 C24 . . . . 174.9(2) ?
Pt1 N22 C27 C26 . . . . -175.0(2) ?
C2 C3 C4 C5 . . . . 1.6(4) ?
C2 C3 C8 C9 . . . . -18.2(4) ?
C3 C2 C7 C6 . . . . 0.9(4) ?
C3 C4 C5 C6 . . . . 2.1(4) ?
C3 C4 C5 O11 . . . . -179.6(3) ?
C3 C8 C9 Pt1 . . . . 25.9(3) ?
C3 C8 C9 C10 . . . . -52.5(4) ?
C4 C3 C8 C9 . . . . 163.3(3) ?
C4 C5 C6 C7 . . . . -4.2(4) ?
C4 C5 C6 O13 . . . . 175.7(3) ?
C4 C5 O11 C12 . . . . 7.4(4) ?
C5 C6 C7 C2 . . . . 2.7(4) ?
C5 C6 O13 C14 . . . . -156.9(3) ?
C6 C5 O11 C12 . . . . -174.1(2) ?
C6 O13 C14 C15 . . . . -88.0(3) ?
C7 C2 C3 C4 . . . . -3.1(4) ?
C7 C2 C3 C8 . . . . 178.4(3) ?
C7 C6 O13 C14 . . . . 22.9(4) ?
C8 C3 C4 C5 . . . . -179.9(3) ?
C8 C9 C10 Pt1 . . . . 101.2(3) ?
O11 C5 C6 C7 . . . . 177.3(2) ?
O11 C5 C6 O13 . . . . -2.8(4) ?
O13 C6 C7 C2 . . . . -177.2(3) ?
O13 C14 C15 O16 . . . . -0.4(4) ?
O13 C14 C15 O17 . . . . 179.9(2) ?
C14 C15 O17 C18 . . . . -177.7(2) ?
C15 O17 C18 C19 . . . . -155.7(2) ?
C15 O17 C18 C20 . . . . 82.1(3) ?
O16 C15 O17 C18 . . . . 2.6(4) ?
N22 C23 C24 C25 . . . . 0.0(4) ?
C23 N22 C27 C26 . . . . 0.1(4) ?
C23 C24 C25 C26 . . . . 0.2(4) ?
C24 C25 C26 C27 . . . . -0.2(4) ?
C25 C26 C27 N22 . . . . 0.1(5) ?
C27 N22 C23 C24 . . . . -0.1(4) ?

_cod_database_fobs_code 2243425
